data_4117139
loop_
_publ_author_name
'James C. Fettinger'
'D. Webster Keogh'
'Rinaldo Poli'

_publ_section_title
;
 Stable Mononuclear, 17-Electron Molybdenum(III) Carbonyl Complexes.
 Synthesis, Structure, Thermal Decomposition, and Cl-Addition Reactions
;
_journal_name_full 'Journal of the American Chemical Society'
_journal_page_first 3617
_journal_page_last 3625
_journal_paper_doi 10.1021/ja9540738
_journal_volume 118
_journal_year 1996
_chemical_formula_sum 'C41 H47 Cl F6 Mo O2 P3'
_chemical_formula_weight 910.09
_chemical_name_systematic
;
 ?
;
_space_group_IT_number 14
_symmetry_cell_setting monoclinic
_symmetry_space_group_name_Hall '-P 2yn'
_symmetry_space_group_name_H-M 'P 1 21/n 1'
_atom_sites_solution_hydrogens geom
_atom_sites_solution_primary direct
_atom_sites_solution_secondary difmap
_audit_creation_method SHELXL
_cell_angle_alpha 90.00
_cell_angle_beta 99.119(8)
_cell_angle_gamma 90.00
_cell_formula_units_Z 4
_cell_length_a 13.7394(14)
_cell_length_b 20.421(2)
_cell_length_c 14.8567(15)
_cell_measurement_reflns_used 25
_cell_measurement_temperature 153(2)
_cell_measurement_theta_max 39.2
_cell_measurement_theta_min 33.5
_cell_volume 4115.7(7)
_computing_cell_refinement 'Enraf EXPRESS'
_computing_data_collection 'Enraf EXPRESS'
_computing_data_reduction 'Siemens SHELXTL'
_computing_molecular_graphics 'NRCVAX ORTEP'
_computing_publication_material 'Siemens SHELXTL'
_computing_structure_refinement 'SHELXL-93 (Sheldrick, 1993)'
_computing_structure_solution 'SHELXS-86 (Sheldrick, 1990)'
_diffrn_ambient_temperature 153(2)
_diffrn_measurement_device 'Enraf CAD4'
_diffrn_measurement_method '\w/2t\ scans'
_diffrn_radiation_monochromator graphite
_diffrn_radiation_source 'fine-focus sealed tube'
_diffrn_radiation_type MoK\a
_diffrn_radiation_wavelength 0.71073
_diffrn_reflns_av_R_equivalents 0.0572
_diffrn_reflns_av_sigmaI/netI 0.0430
_diffrn_reflns_limit_h_max 0
_diffrn_reflns_limit_h_min -16
_diffrn_reflns_limit_k_max 24
_diffrn_reflns_limit_k_min 0
_diffrn_reflns_limit_l_max 17
_diffrn_reflns_limit_l_min -17
_diffrn_reflns_number 5628
_diffrn_reflns_theta_max 22.50
_diffrn_reflns_theta_min 2.20
_diffrn_standards_decay_% 0
_diffrn_standards_interval_count 60
_diffrn_standards_number 3
_exptl_absorpt_coefficient_mu 0.562
_exptl_absorpt_correction_T_max 0.5577
_exptl_absorpt_correction_T_min 0.2938
_exptl_absorpt_correction_type empirical
_exptl_crystal_colour reddish-orange
_exptl_crystal_density_diffrn 1.469
_exptl_crystal_description plate
_exptl_crystal_F_000 1868
_exptl_crystal_size_max 0.58
_exptl_crystal_size_mid 0.38
_exptl_crystal_size_min 0.05
_refine_diff_density_max 1.114
_refine_diff_density_min -1.112
_refine_diff_density_rms 0.094
_refine_ls_extinction_method none
_refine_ls_goodness_of_fit_all 1.057
_refine_ls_goodness_of_fit_obs 1.066
_refine_ls_matrix_type full
_refine_ls_number_parameters 495
_refine_ls_number_reflns 5366
_refine_ls_number_restraints 0
_refine_ls_restrained_S_all 1.061
_refine_ls_restrained_S_obs 1.066
_refine_ls_R_factor_all 0.0648
_refine_ls_R_factor_obs 0.0459
_refine_ls_shift/esd_max -0.001
_refine_ls_shift/esd_mean 0.000
_refine_ls_structure_factor_coef Fsqd
_refine_ls_weighting_details 'w=1/[\s^2^(Fo^2^)+(0.0643P)^2^+8.4227P] where P=(Fo^2^+2Fc^2^)/3'
_refine_ls_weighting_scheme calc
_refine_ls_wR_factor_all 0.1211
_refine_ls_wR_factor_obs 0.1077
_reflns_number_observed 4299
_reflns_number_total 5367
_reflns_observed_criterion >2sigma(I)
_cod_data_source_file ja9540738_1.cif
_cod_data_source_block e
_cod_depositor_comments
;
The following automatic conversions were performed:

'_refine_ls_weighting_scheme' value 'calc
w=1/[\s^2^(Fo^2^)+(0.0643P)^2^+8.4227P] where P=(Fo^2^+2Fc^2^)/3' was
changed to 'calc'. New tag '_refine_ls_weighting_details' was
created. The value of the new tag was set to
'w=1/[\s^2^(Fo^2^)+(0.0643P)^2^+8.4227P] where P=(Fo^2^+2Fc^2^)/3'.

Automatic conversion script
Id: cif_fix_values 3143 2015-03-26 13:38:13Z robertas 
;
_cod_original_cell_volume 4115.8(8)
_cod_database_code 4117139

loop_
_symmetry_equiv_pos_as_xyz
'x, y, z'
'-x+1/2, y+1/2, -z+1/2'
'-x, -y, -z'
'x-1/2, -y-1/2, z-1/2'

loop_
_atom_site_aniso_label
_atom_site_aniso_U_11
_atom_site_aniso_U_22
_atom_site_aniso_U_33
_atom_site_aniso_U_23
_atom_site_aniso_U_13
_atom_site_aniso_U_12
Mo1 0.0229(3) 0.0037(2) 0.0163(3) -0.0001(2) 0.0013(2) 0.0004(2)
Cl1 0.0563(10) 0.0358(9) 0.0408(9) -0.0029(7) -0.0001(7) 0.0087(8)
P1 0.0228(7) 0.0079(7) 0.0180(7) -0.0009(5) 0.0005(5) 0.0004(5)
P2 0.0271(7) 0.0071(7) 0.0190(7) 0.0005(6) 0.0016(6) -0.0033(5)
O1 0.050(3) 0.039(3) 0.045(3) 0.013(2) 0.005(2) 0.000(2)
C1 0.029(3) 0.006(3) 0.029(3) -0.004(2) 0.012(3) -0.010(2)
C10 0.021(3) 0.014(3) 0.026(3) -0.004(2) -0.002(2) 0.008(2)
C11 0.011(3) 0.012(3) 0.037(3) -0.004(2) 0.002(2) 0.004(2)
C12 0.032(3) 0.008(3) 0.024(3) 0.001(2) 0.010(2) 0.009(2)
C13 0.023(3) 0.010(3) 0.026(3) -0.002(2) 0.004(2) 0.004(2)
C14 0.027(3) 0.006(3) 0.024(3) 0.003(2) 0.003(2) 0.011(2)
C15 0.028(3) 0.024(3) 0.034(3) -0.006(3) -0.011(3) 0.008(2)
C16 0.030(3) 0.021(3) 0.056(4) 0.001(3) 0.009(3) 0.001(3)
C17 0.041(3) 0.018(3) 0.032(3) -0.003(3) 0.009(3) 0.006(3)
C18 0.040(3) 0.007(3) 0.034(3) -0.005(2) 0.001(3) 0.002(2)
C19 0.039(3) 0.013(3) 0.027(3) 0.003(2) -0.001(2) 0.006(2)
C21 0.025(3) 0.016(3) 0.018(3) -0.001(2) 0.000(2) 0.007(2)
C22 0.033(3) 0.027(3) 0.024(3) 0.004(3) 0.001(2) 0.006(3)
C23 0.051(4) 0.023(3) 0.029(3) 0.009(3) 0.010(3) 0.007(3)
C24 0.049(4) 0.041(4) 0.020(3) 0.001(3) 0.003(3) 0.020(3)
C25 0.042(4) 0.045(4) 0.023(3) -0.008(3) -0.006(3) 0.005(3)
C26 0.033(3) 0.035(4) 0.026(3) -0.004(3) 0.001(3) 0.000(3)
C31 0.029(3) 0.009(3) 0.017(3) -0.004(2) 0.002(2) 0.005(2)
C32 0.030(3) 0.018(3) 0.038(3) -0.006(3) 0.005(3) 0.003(2)
C33 0.041(4) 0.011(3) 0.057(4) -0.006(3) 0.004(3) 0.003(3)
C34 0.037(3) 0.019(3) 0.043(4) -0.010(3) 0.005(3) 0.011(3)
C35 0.027(3) 0.027(3) 0.021(3) -0.005(2) 0.001(2) 0.005(2)
C36 0.031(3) 0.016(3) 0.022(3) -0.001(2) 0.003(2) -0.001(2)
C41 0.028(3) 0.006(3) 0.025(3) -0.007(2) 0.000(2) -0.003(2)
C42 0.032(3) 0.010(3) 0.026(3) -0.005(2) 0.003(2) -0.008(2)
C51 0.035(3) 0.008(3) 0.021(3) 0.000(2) -0.001(2) 0.000(2)
C52 0.036(3) 0.012(3) 0.015(3) -0.001(2) 0.001(2) -0.003(2)
C53 0.028(3) 0.023(3) 0.029(3) -0.007(3) -0.002(2) 0.001(3)
C54 0.042(4) 0.021(3) 0.040(4) 0.001(3) -0.013(3) 0.010(3)
C55 0.059(4) 0.010(3) 0.044(4) 0.010(3) -0.009(3) 0.004(3)
C56 0.034(3) 0.018(3) 0.040(3) 0.012(3) 0.002(3) -0.003(3)
C61 0.032(3) 0.013(3) 0.026(3) 0.003(2) 0.005(2) -0.002(2)
C62 0.039(3) 0.032(4) 0.026(3) -0.003(3) 0.004(3) -0.009(3)
C63 0.039(4) 0.059(5) 0.041(4) -0.003(3) 0.016(3) -0.017(3)
C64 0.052(4) 0.056(5) 0.030(4) -0.003(3) 0.016(3) -0.004(3)
C65 0.041(4) 0.041(4) 0.027(3) -0.004(3) 0.002(3) -0.003(3)
C66 0.031(3) 0.024(3) 0.024(3) -0.001(2) 0.004(2) -0.007(2)
P3 0.0302(8) 0.0139(8) 0.0374(9) -0.0055(7) -0.0049(7) 0.0037(6)
F1 0.049(2) 0.043(2) 0.053(2) 0.005(2) 0.014(2) 0.017(2)
F2 0.049(2) 0.062(3) 0.065(3) -0.015(2) 0.016(2) 0.012(2)
F3 0.047(2) 0.029(2) 0.051(2) -0.009(2) -0.021(2) 0.014(2)
F4 0.057(2) 0.045(2) 0.042(2) 0.004(2) -0.015(2) 0.011(2)
F5 0.066(2) 0.017(2) 0.060(2) -0.005(2) 0.004(2) -0.010(2)
F6 0.064(2) 0.017(2) 0.071(3) -0.008(2) -0.013(2) -0.010(2)

loop_
_atom_site_label
_atom_site_type_symbol
_atom_site_fract_x
_atom_site_fract_y
_atom_site_fract_z
_atom_site_U_iso_or_equiv
_atom_site_thermal_displace_type
_atom_site_occupancy
_atom_site_calc_flag
_atom_site_refinement_flags
_atom_site_disorder_group
Mo1 Mo 0.05862(3) 0.77764(2) 0.84440(3) 0.0145(2) Uani 1 d . .
Cl1 Cl 0.20365(12) 0.82172(8) 0.78497(10) 0.0451(4) Uani 1 d . .
P1 P 0.05369(9) 0.69353(6) 0.71640(8) 0.0165(3) Uani 1 d . .
P2 P 0.04123(9) 0.66826(6) 0.91422(9) 0.0179(3) Uani 1 d . .
O1 O 0.2009(3) 0.8064(2) 1.0216(3) 0.0450(11) Uani 1 d . .
C1 C 0.1543(4) 0.7935(2) 0.9632(4) 0.0203(12) Uani 1 d . .
C10 C -0.0926(3) 0.8214(2) 0.7608(3) 0.0213(12) Uani 1 d . .
C11 C -0.1103(3) 0.7979(2) 0.8468(4) 0.0203(12) Uani 1 d . .
C12 C -0.0505(4) 0.8343(2) 0.9166(3) 0.0206(12) Uani 1 d . .
C13 C 0.0055(3) 0.8808(2) 0.8727(3) 0.0194(12) Uani 1 d . .
C14 C -0.0209(3) 0.8721(2) 0.7761(3) 0.0190(12) Uani 1 d . .
C15 C -0.1539(4) 0.8063(3) 0.6705(4) 0.0305(14) Uani 1 d . .
H15A H -0.1131(7) 0.8096(16) 0.6223(4) 0.046 Uiso 1 calc R .
H15B H -0.2085(15) 0.8376(10) 0.6586(11) 0.046 Uiso 1 calc R .
H15C H -0.1804(20) 0.7618(6) 0.6717(8) 0.046 Uiso 1 calc R .
C16 C -0.1947(4) 0.7530(3) 0.8596(4) 0.0356(14) Uani 1 d . .
H16A H -0.2561(6) 0.7782(4) 0.8528(24) 0.053 Uiso 1 calc R .
H16B H -0.1818(13) 0.7335(14) 0.9206(10) 0.053 Uiso 1 calc R .
H16C H -0.2007(17) 0.7182(10) 0.8135(16) 0.053 Uiso 1 calc R .
C17 C -0.0607(4) 0.8349(3) 1.0154(4) 0.0299(13) Uani 1 d . .
H17A H -0.1072(19) 0.8693(11) 1.0263(5) 0.045 Uiso 1 calc R .
H17B H 0.0037(6) 0.8435(16) 1.0522(4) 0.045 Uiso 1 calc R .
H17C H -0.0853(23) 0.7924(6) 1.0323(6) 0.045 Uiso 1 calc R .
C18 C 0.0682(4) 0.9351(2) 0.9184(4) 0.0272(13) Uani 1 d . .
H18A H 0.0874(19) 0.9249(7) 0.9832(6) 0.041 Uiso 1 calc R .
H18B H 0.0307(9) 0.9761(4) 0.9120(19) 0.041 Uiso 1 calc R .
H18C H 0.1274(12) 0.9398(10) 0.8898(14) 0.041 Uiso 1 calc R .
C19 C 0.0127(4) 0.9131(2) 0.7042(3) 0.0266(13) Uani 1 d . .
H19A H -0.0297(15) 0.9517(8) 0.6929(16) 0.040 Uiso 1 calc R .
H19B H 0.0091(22) 0.8875(5) 0.6479(7) 0.040 Uiso 1 calc R .
H19C H 0.0809(9) 0.9270(13) 0.7245(10) 0.040 Uiso 1 calc R .
C21 C 0.0268(4) 0.7199(2) 0.5979(3) 0.0198(12) Uani 1 d . .
C22 C 0.0838(4) 0.7678(3) 0.5667(4) 0.0284(13) Uani 1 d . .
H22 H 0.1347(4) 0.7880(3) 0.6081(4) 0.034 Uiso 1 calc R .
C23 C 0.0679(4) 0.7872(3) 0.4755(4) 0.0342(14) Uani 1 d . .
H23 H 0.1080(4) 0.8201(3) 0.4548(4) 0.041 Uiso 1 calc R .
C24 C -0.0065(4) 0.7581(3) 0.4158(4) 0.037(2) Uani 1 d . .
H24 H -0.0176(4) 0.7708(3) 0.3535(4) 0.044 Uiso 1 calc R .
C25 C -0.0647(4) 0.7109(3) 0.4460(4) 0.038(2) Uani 1 d . .
H25 H -0.1169(4) 0.6919(3) 0.4046(4) 0.046 Uiso 1 calc R .
C26 C -0.0479(4) 0.6906(3) 0.5366(4) 0.0315(14) Uani 1 d . .
H26 H -0.0872(4) 0.6570(3) 0.5565(4) 0.038 Uiso 1 calc R .
C31 C 0.1624(4) 0.6413(2) 0.7150(3) 0.0184(11) Uani 1 d . .
C32 C 0.1571(4) 0.5743(3) 0.7202(4) 0.0285(13) Uani 1 d . .
H32 H 0.0957(4) 0.5538(3) 0.7233(4) 0.034 Uiso 1 calc R .
C33 C 0.2407(4) 0.5367(3) 0.7210(4) 0.0368(15) Uani 1 d . .
H33 H 0.2363(4) 0.4903(3) 0.7241(4) 0.044 Uiso 1 calc R .
C34 C 0.3300(4) 0.5658(3) 0.7172(4) 0.0335(14) Uani 1 d . .
H34 H 0.3876(4) 0.5396(3) 0.7197(4) 0.040 Uiso 1 calc R .
C35 C 0.3365(4) 0.6329(3) 0.7099(3) 0.0253(13) Uani 1 d . .
H35 H 0.3979(4) 0.6531(3) 0.7054(3) 0.030 Uiso 1 calc R .
C36 C 0.2525(4) 0.6707(3) 0.7091(3) 0.0233(12) Uani 1 d . .
H36 H 0.2566(4) 0.7170(3) 0.7046(3) 0.028 Uiso 1 calc R .
C41 C -0.0450(4) 0.6372(2) 0.7336(3) 0.0202(12) Uani 1 d . .
H41A H -0.1093(4) 0.6596(2) 0.7175(3) 0.024 Uiso 1 calc R .
H41B H -0.0444(4) 0.5991(2) 0.6925(3) 0.024 Uiso 1 calc R .
C42 C -0.0341(4) 0.6130(2) 0.8323(3) 0.0232(12) Uani 1 d . .
H42A H -0.0034(4) 0.5690(2) 0.8362(3) 0.028 Uiso 1 calc R .
H42B H -0.1005(4) 0.6086(2) 0.8497(3) 0.028 Uiso 1 calc R .
C51 C 0.1561(4) 0.6227(2) 0.9471(3) 0.0217(12) Uani 1 d . .
C52 C 0.2458(4) 0.6449(2) 0.9290(3) 0.0211(12) Uani 1 d . .
H52 H 0.2500(4) 0.6866(2) 0.9015(3) 0.025 Uiso 1 calc R .
C53 C 0.3304(4) 0.6069(3) 0.9507(4) 0.0277(13) Uani 1 d . .
H53 H 0.3918(4) 0.6220(3) 0.9368(4) 0.033 Uiso 1 calc R .
C54 C 0.3243(4) 0.5469(3) 0.9927(4) 0.0367(15) Uani 1 d . .
H54 H 0.3817(4) 0.5208(3) 1.0079(4) 0.044 Uiso 1 calc R .
C55 C 0.2353(5) 0.5250(3) 1.0124(4) 0.039(2) Uani 1 d . .
H55 H 0.2315(5) 0.4840(3) 1.0418(4) 0.047 Uiso 1 calc R .
C56 C 0.1523(4) 0.5622(3) 0.9895(4) 0.0309(14) Uani 1 d . .
H56 H 0.0911(4) 0.5465(3) 1.0028(4) 0.037 Uiso 1 calc R .
C61 C -0.0092(4) 0.6641(2) 1.0212(3) 0.0237(12) Uani 1 d . .
C62 C -0.0999(4) 0.6382(3) 1.0289(4) 0.0328(14) Uani 1 d . .
H62 H -0.1407(4) 0.6215(3) 0.9763(4) 0.039 Uiso 1 calc R .
C63 C -0.1323(4) 0.6362(3) 1.1122(4) 0.045(2) Uani 1 d . .
H63 H -0.1950(4) 0.6179(3) 1.1168(4) 0.054 Uiso 1 calc R .
C64 C -0.0739(5) 0.6606(3) 1.1885(4) 0.045(2) Uani 1 d . .
H64 H -0.0964(5) 0.6597(3) 1.2457(4) 0.054 Uiso 1 calc R .
C65 C 0.0175(4) 0.6864(3) 1.1817(4) 0.0366(15) Uani 1 d . .
H65 H 0.0585(4) 0.7028(3) 1.2344(4) 0.044 Uiso 1 calc R .
C66 C 0.0491(4) 0.6884(3) 1.0983(3) 0.0263(13) Uani 1 d . .
H66 H 0.1117(4) 0.7067(3) 1.0937(3) 0.032 Uiso 1 calc R .
P3 P 0.85843(10) 0.09140(7) 0.73597(10) 0.0283(4) Uani 1 d . .
F1 F 0.9402(2) 0.0740(2) 0.6747(2) 0.0478(9) Uani 1 d . .
F2 F 0.7757(3) 0.1097(2) 0.7944(3) 0.0578(10) Uani 1 d . .
F3 F 0.7859(2) 0.1121(2) 0.6444(2) 0.0456(9) Uani 1 d . .
F4 F 0.9316(3) 0.0713(2) 0.8256(2) 0.0504(9) Uani 1 d . .
F5 F 0.8188(3) 0.0182(2) 0.7251(2) 0.0487(9) Uani 1 d . .
F6 F 0.8991(3) 0.1647(2) 0.7451(3) 0.0531(10) Uani 1 d . .
O71 O 0.5803(5) 0.0098(4) 0.9034(6) 0.047(2) Uiso 0.34 d P 1
C71 C 0.6718(11) 0.0182(8) 0.9587(11) 0.092(5) Uiso 0.34 d P 1
H71A H 0.6636(11) 0.0253(8) 1.0230(11) 0.110 Uiso 0.34 calc PR 1
H71B H 0.7074(11) 0.0561(8) 0.9380(11) 0.110 Uiso 0.34 calc PR 1
C72 C 0.7254(12) -0.0437(8) 0.9486(13) 0.090(5) Uiso 0.34 d P 1
H72A H 0.7721(12) -0.0378(8) 0.9048(13) 0.108 Uiso 0.34 calc PR 1
H72B H 0.7632(12) -0.0572(8) 1.0081(13) 0.108 Uiso 0.34 calc PR 1
C73 C 0.6519(19) -0.0936(13) 0.9151(26) 0.070(8) Uiso 0.34 d P 1
H73A H 0.6541(19) -0.1305(13) 0.9587(26) 0.084 Uiso 0.34 calc PR 1
H73B H 0.6626(19) -0.1108(13) 0.8552(26) 0.084 Uiso 0.34 calc PR 1
C74 C 0.5529(16) -0.0562(11) 0.9072(18) 0.053(6) Uiso 0.34 d P 1
H74A H 0.5078(16) -0.0691(11) 0.8512(18) 0.064 Uiso 0.34 calc PR 1
H74B H 0.5201(16) -0.0646(11) 0.9608(18) 0.064 Uiso 0.34 calc PR 1
O81 O 0.5803(5) 0.0098(4) 0.9034(6) 0.047(2) Uiso 0.26 d P 2
C81 C 0.6718(11) 0.0182(8) 0.9587(11) 0.092(5) Uiso 0.26 d P 2
H81A H 0.6636(23) 0.0253(15) 1.0230(19) 0.110 Uiso 0.26 calc PR 2
H81B H 0.7074(23) 0.0561(15) 0.9380(19) 0.110 Uiso 0.26 calc PR 2
C82 C 0.7254(12) -0.0437(8) 0.9486(13) 0.090(5) Uiso 0.26 d P 2
H82A H 0.7224(23) -0.0720(15) 1.0022(19) 0.108 Uiso 0.26 calc PR 2
H82B H 0.7956(23) -0.0339(15) 0.9465(19) 0.108 Uiso 0.26 calc PR 2
C83 C 0.6814(23) -0.0798(15) 0.8626(19) 0.044(7) Uiso 0.26 d P 2
H83A H 0.6631(23) -0.1250(15) 0.8770(19) 0.053 Uiso 0.26 calc PR 2
H83B H 0.7291(23) -0.0817(15) 0.8192(19) 0.053 Uiso 0.26 calc PR 2
C84 C 0.5826(35) -0.0377(20) 0.8186(30) 0.083(13) Uiso 0.26 d P 2
H84A H 0.5230(35) -0.0655(20) 0.8059(30) 0.100 Uiso 0.26 calc PR 2
H84B H 0.5921(35) -0.0136(20) 0.7628(30) 0.100 Uiso 0.26 calc PR 2
O91 O 0.5611(11) -0.0187(9) 0.8510(13) 0.074(4) Uiso 0.40 d P 3
C91 C 0.5841(25) -0.0408(19) 0.9500(23) 0.132(12) Uiso 0.40 d P 3
H91A H 0.6026(25) -0.0027(19) 0.9903(23) 0.159 Uiso 0.40 calc PR 3
H91B H 0.5255(25) -0.0620(19) 0.9685(23) 0.159 Uiso 0.40 calc PR 3
C92 C 0.6602(19) -0.0841(13) 0.9571(19) 0.078(8) Uiso 0.40 d P 3
H92A H 0.6362(19) -0.1294(13) 0.9437(19) 0.094 Uiso 0.40 calc PR 3
H92B H 0.7004(19) -0.0829(13) 1.0186(19) 0.094 Uiso 0.40 calc PR 3
C93 C 0.7209(18) -0.0583(13) 0.8817(18) 0.077(7) Uiso 0.40 d P 3
H93A H 0.7660(18) -0.0223(13) 0.9054(18) 0.093 Uiso 0.40 calc PR 3
H93B H 0.7592(18) -0.0939(13) 0.8588(18) 0.093 Uiso 0.40 calc PR 3
C94 C 0.6390(14) -0.0341(9) 0.8083(12) 0.050(5) Uiso 0.40 d P 3
H94A H 0.6609(14) 0.0049(9) 0.7774(12) 0.060 Uiso 0.40 calc PR 3
H94B H 0.6201(14) -0.0687(9) 0.7621(12) 0.060 Uiso 0.40 calc PR 3

loop_
_atom_type_symbol
_atom_type_description
_atom_type_scat_dispersion_real
_atom_type_scat_dispersion_imag
_atom_type_scat_source
C C 0.0033 0.0016 'International Tables Vol C Tables 4.2.6.8 and 6.1.1.4'
H H 0.0000 0.0000 'International Tables Vol C Tables 4.2.6.8 and 6.1.1.4'
O O 0.0106 0.0060 'International Tables Vol C Tables 4.2.6.8 and 6.1.1.4'
F F 0.0171 0.0103 'International Tables Vol C Tables 4.2.6.8 and 6.1.1.4'
P P 0.1023 0.0942 'International Tables Vol C Tables 4.2.6.8 and 6.1.1.4'
Cl Cl 0.1484 0.1585 'International Tables Vol C Tables 4.2.6.8 and 6.1.1.4'
Mo Mo -1.6832 0.6857 'International Tables Vol C Tables 4.2.6.8 and 6.1.1.4'

loop_
_geom_angle_atom_site_label_1
_geom_angle_atom_site_label_2
_geom_angle_atom_site_label_3
_geom_angle
C1 Mo1 C12 84.0(2)
C1 Mo1 C13 82.9(2)
C12 Mo1 C13 36.7(2)
C1 Mo1 C11 117.1(2)
C12 Mo1 C11 35.6(2)
C13 Mo1 C11 59.6(2)
C1 Mo1 C14 115.5(2)
C12 Mo1 C14 59.8(2)
C13 Mo1 C14 35.9(2)
C11 Mo1 C14 58.4(2)
C1 Mo1 C10 139.9(2)
C12 Mo1 C10 58.7(2)
C13 Mo1 C10 58.7(2)
C11 Mo1 C10 34.6(2)
C14 Mo1 C10 34.6(2)
C1 Mo1 Cl1 78.89(14)
C12 Mo1 Cl1 127.42(13)
C13 Mo1 Cl1 91.67(13)
C11 Mo1 Cl1 142.22(13)
C14 Mo1 Cl1 83.88(13)
C10 Mo1 Cl1 110.93(13)
C1 Mo1 P2 82.74(14)
C12 Mo1 P2 98.32(12)
C13 Mo1 P2 133.96(13)
C11 Mo1 P2 89.51(13)
C14 Mo1 P2 147.36(12)
C10 Mo1 P2 114.50(13)
Cl1 Mo1 P2 127.67(5)
C1 Mo1 P1 133.13(14)
C12 Mo1 P1 138.23(13)
C13 Mo1 P1 141.57(13)
C11 Mo1 P1 102.62(12)
C14 Mo1 P1 105.84(12)
C10 Mo1 P1 86.95(12)
Cl1 Mo1 P1 84.66(5)
P2 Mo1 P1 73.38(4)
C21 P1 C41 106.3(2)
C21 P1 C31 101.6(2)
C41 P1 C31 105.0(2)
C21 P1 Mo1 119.9(2)
C41 P1 Mo1 104.6(2)
C31 P1 Mo1 118.2(2)
C51 P2 C61 100.0(2)
C51 P2 C42 103.6(2)
C61 P2 C42 107.0(2)
C51 P2 Mo1 115.6(2)
C61 P2 Mo1 118.5(2)
C42 P2 Mo1 110.7(2)
O1 C1 Mo1 174.1(5)
C14 C10 C11 108.4(4)
C14 C10 C15 124.8(5)
C11 C10 C15 125.6(5)
C14 C10 Mo1 70.8(3)
C11 C10 Mo1 70.7(3)
C15 C10 Mo1 134.4(3)
C10 C11 C12 108.5(4)
C10 C11 C16 124.2(5)
C12 C11 C16 126.1(5)
C10 C11 Mo1 74.7(3)
C12 C11 Mo1 69.4(3)
C16 C11 Mo1 132.0(3)
C11 C12 C13 107.6(4)
C11 C12 C17 125.9(5)
C13 C12 C17 125.3(5)
C11 C12 Mo1 75.0(3)
C13 C12 Mo1 71.6(3)
C17 C12 Mo1 129.3(3)
C14 C13 C12 107.6(4)
C14 C13 C18 125.5(4)
C12 C13 C18 126.3(4)
C14 C13 Mo1 74.9(3)
C12 C13 Mo1 71.7(3)
C18 C13 Mo1 125.9(3)
C10 C14 C13 108.0(4)
C10 C14 C19 125.5(4)
C13 C14 C19 126.2(5)
C10 C14 Mo1 74.7(3)
C13 C14 Mo1 69.2(3)
C19 C14 Mo1 126.3(3)
C22 C21 C26 118.9(5)
C22 C21 P1 119.7(4)
C26 C21 P1 121.4(4)
C21 C22 C23 121.2(5)
C24 C23 C22 119.3(6)
C25 C24 C23 120.3(5)
C24 C25 C26 120.6(5)
C25 C26 C21 119.7(5)
C32 C31 C36 119.2(5)
C32 C31 P1 121.8(4)
C36 C31 P1 118.9(4)
C31 C32 C33 120.3(5)
C34 C33 C32 120.4(5)
C33 C34 C35 120.2(5)
C34 C35 C36 119.3(5)
C35 C36 C31 120.5(5)
C42 C41 P1 112.1(3)
C41 C42 P2 113.1(3)
C52 C51 C56 118.5(5)
C52 C51 P2 122.7(4)
C56 C51 P2 118.7(4)
C51 C52 C53 120.8(5)
C54 C53 C52 119.3(5)
C55 C54 C53 120.3(5)
C56 C55 C54 120.0(5)
C55 C56 C51 121.1(5)
C62 C61 C66 118.8(5)
C62 C61 P2 124.2(4)
C66 C61 P2 116.9(4)
C61 C62 C63 120.8(5)
C64 C63 C62 119.9(5)
C63 C64 C65 119.9(6)
C66 C65 C64 119.8(5)
C65 C66 C61 120.8(5)
F2 P3 F4 90.9(2)
F2 P3 F5 90.8(2)
F4 P3 F5 90.2(2)
F2 P3 F1 178.4(2)
F4 P3 F1 90.6(2)
F5 P3 F1 89.6(2)
F2 P3 F6 90.2(2)
F4 P3 F6 90.3(2)
F5 P3 F6 178.9(2)
F1 P3 F6 89.3(2)
F2 P3 F3 90.0(2)
F4 P3 F3 179.0(2)
F5 P3 F3 90.3(2)
F1 P3 F3 88.5(2)
F6 P3 F3 89.2(2)
C74 O71 C71 108.5(13)
O71 C71 C72 104.5(13)
C73 C72 C71 107.5(16)
C72 C73 C74 103.5(20)
O71 C74 C73 103.8(17)
C81 O81 C84 114.3(18)
O81 C81 C82 104.5(13)
C81 C82 C83 111.2(15)
C82 C83 C84 105.9(22)
C83 C84 O81 97.0(23)
C94 O91 C91 108.8(17)
C92 C91 O91 107.9(26)
C91 C92 C93 102.2(23)
C94 C93 C92 101.7(19)
O91 C94 C93 106.6(15)

loop_
_geom_bond_atom_site_label_1
_geom_bond_atom_site_label_2
_geom_bond_distance
Mo1 C1 2.053(6)
Mo1 C12 2.291(5)
Mo1 C13 2.291(5)
Mo1 C11 2.363(5)
Mo1 C14 2.366(4)
Mo1 C10 2.417(5)
Mo1 Cl1 2.473(2)
Mo1 P2 2.4902(13)
Mo1 P1 2.5555(13)
P1 C21 1.822(5)
P1 C41 1.827(5)
P1 C31 1.838(5)
P2 C51 1.830(5)
P2 C61 1.833(5)
P2 C42 1.852(5)
O1 C1 1.027(6)
C10 C14 1.422(7)
C10 C11 1.422(7)
C10 C15 1.498(7)
C11 C12 1.426(7)
C11 C16 1.513(7)
C12 C13 1.442(7)
C12 C17 1.496(7)
C13 C14 1.436(7)
C13 C18 1.498(7)
C14 C19 1.486(7)
C21 C22 1.379(7)
C21 C26 1.394(7)
C22 C23 1.395(7)
C23 C24 1.377(8)
C24 C25 1.371(8)
C25 C26 1.393(8)
C31 C32 1.373(7)
C31 C36 1.391(7)
C32 C33 1.380(7)
C33 C34 1.374(8)
C34 C35 1.379(8)
C35 C36 1.386(7)
C41 C42 1.531(7)
C51 C52 1.380(7)
C51 C56 1.392(7)
C52 C53 1.392(7)
C53 C54 1.383(8)
C54 C55 1.376(8)
C55 C56 1.367(8)
C61 C62 1.376(7)
C61 C66 1.382(7)
C62 C63 1.381(8)
C63 C64 1.374(8)
C64 C65 1.381(8)
C65 C66 1.376(8)
P3 F2 1.580(4)
P3 F4 1.590(3)
P3 F5 1.591(3)
P3 F1 1.593(4)
P3 F6 1.596(3)
P3 F3 1.609(3)
O71 C74 1.40(2)
O71 C71 1.40(2)
C71 C72 1.48(2)
C72 C73 1.46(3)
C73 C74 1.55(3)
O81 C81 1.40(2)
O81 C84 1.59(4)
C81 C82 1.48(2)
C82 C83 1.52(3)
C83 C84 1.65(5)
O91 C94 1.37(2)
O91 C91 1.52(4)
C91 C92 1.36(4)
C92 C93 1.59(3)
C93 C94 1.52(3)
